data_7706741
loop_
_publ_author_name
'Mikata, Yuji'
'Kuroda, Yasuko'
'Naito, Kyoko'
'Murakami, Kana'
'Yamamoto, Chihiro'
'Yabe, Shoko'
'Yonemura, Shizuka'
'Matsumoto, Arimasa'
'Katano, Hajime'

_publ_section_title
;
 Structure and electrochemical properties of
 (\m-O)<sub>2</sub>Mn<sub>2</sub>(iii,iii) and
 (\m-O)<sub>2</sub>Mn<sub>2</sub>(iii,iv) complexes supported by
 pyridine-, quinoline-, isoquinoline- and quinoxaline-based tetranitrogen
 ligands.
;
_journal_issue 12
_journal_name_full 'Dalton transactions (Cambridge, England : 2003)'
_journal_page_first 4133
_journal_page_last 4144
_journal_paper_doi 10.1039/d1dt00184a
_journal_volume 50
_journal_year 2021
_chemical_absolute_configuration 'CHOOSE rm ad rmad syn or unk'
_chemical_formula_moiety 'C57 H68 Cl2 Mn2 N8 O11'
_chemical_formula_sum 'C57 H68 Cl2 Mn2 N8 O11'
_chemical_formula_weight 1221.99
_space_group_crystal_system monoclinic
_space_group_IT_number 4
_space_group_name_Hall 'P 2yb'
_space_group_name_H-M_alt 'P 1 21 1'
_atom_sites_solution_hydrogens geom
_atom_sites_solution_primary direct
_atom_sites_solution_secondary difmap
_audit_update_record
;
2021-01-18 deposited with the CCDC.	2021-03-01 downloaded from the CCDC.
;
_cell_angle_alpha 90.0000
_cell_angle_beta 99.794(3)
_cell_angle_gamma 90.0000
_cell_formula_units_Z 2
_cell_length_a 9.302(3)
_cell_length_b 12.216(3)
_cell_length_c 24.174(7)
_cell_measurement_reflns_used 7570
_cell_measurement_temperature 173
_cell_measurement_theta_max 27.48
_cell_measurement_theta_min 3.02
_cell_volume 2706.9(13)
_computing_cell_refinement CrystalClear
_computing_data_collection 'CrystalClear (Rigaku/MSC Inc., 2006)'
_computing_data_reduction CrystalClear
_computing_molecular_graphics 'CrystalStructure 4.2.5'
_computing_publication_material 'CrystalStructure 4.2.5 (Rigaku, 2017)'
_computing_structure_refinement 'SHELXL Version 2016/6 (Sheldrick, 2008)'
_computing_structure_solution 'SIR92 (Altomare, et al., 1994)'
_diffrn_ambient_temperature 173
_diffrn_detector_area_resol_mean 7.314
_diffrn_measured_fraction_theta_full 0.997
_diffrn_measured_fraction_theta_max 0.997
_diffrn_measurement_device_type 'Rigaku Mercury70'
_diffrn_measurement_method \w
_diffrn_radiation_type 'Mo K\a'
_diffrn_radiation_wavelength 0.71070
_diffrn_reflns_av_R_equivalents 0.0263
_diffrn_reflns_Laue_measured_fraction_full 0.997
_diffrn_reflns_Laue_measured_fraction_max 0.997
_diffrn_reflns_limit_h_max 12
_diffrn_reflns_limit_h_min -12
_diffrn_reflns_limit_k_max 15
_diffrn_reflns_limit_k_min -14
_diffrn_reflns_limit_l_max 31
_diffrn_reflns_limit_l_min -31
_diffrn_reflns_number 27040
_diffrn_reflns_point_group_measured_fraction_full 0.971
_diffrn_reflns_point_group_measured_fraction_max 0.955
_diffrn_reflns_theta_full 25.241
_diffrn_reflns_theta_max 27.480
_diffrn_reflns_theta_min 3.016
_diffrn_standards_number 0
_exptl_absorpt_coefficient_mu 0.636
_exptl_absorpt_correction_T_max 0.987
_exptl_absorpt_correction_T_min 0.781
_exptl_absorpt_correction_type multi-scan
_exptl_absorpt_process_details 'REQAB (Rigaku, 1998)'
_exptl_crystal_colour brown
_exptl_crystal_density_diffrn 1.499
_exptl_crystal_density_method 'not measured'
_exptl_crystal_description unknown
_exptl_crystal_F_000 1276.00
_exptl_crystal_size_max 0.300
_exptl_crystal_size_mid 0.230
_exptl_crystal_size_min 0.020
_refine_diff_density_max 0.87
_refine_diff_density_min -0.62
_refine_ls_abs_structure_details
;
 Flack x determined using 4705 quotients [(I+)-(I-)]/[(I+)+(I-)]
 (Parsons, Flack and Wagner, Acta Cryst. B69 (2013) 249-259).
;
_refine_ls_abs_structure_Flack 0.497(5)
_refine_ls_extinction_method none
_refine_ls_goodness_of_fit_ref 1.077
_refine_ls_hydrogen_treatment constr
_refine_ls_number_parameters 735
_refine_ls_number_reflns 11840
_refine_ls_number_restraints 1
_refine_ls_R_factor_all 0.0452
_refine_ls_R_factor_gt 0.0423
_refine_ls_shift/su_max 0.000
_refine_ls_structure_factor_coef Fsqd
_refine_ls_weighting_details 'w = 1/[\s^2^(Fo^2^)+(0.0553P)^2^+1.4498P] where P=(Fo^2^+2Fc^2^)/3'
_refine_ls_weighting_scheme calc
_refine_ls_wR_factor_gt 0.1068
_refine_ls_wR_factor_ref 0.1103
_reflns_Friedel_coverage 0.829
_reflns_Friedel_fraction_full 0.943
_reflns_Friedel_fraction_max 0.909
_reflns_number_gt 11272
_reflns_number_total 11840
_reflns_threshold_expression F^2^>2.0\s(F^2^)
_cod_data_source_file d1dt00184a2.cif
_cod_data_source_block BQDMDACH-Mn(ClO4)2
_cod_depositor_comments 'Adding full bibliography for 7706733--7706742.cif.'
_cod_original_cell_volume 2706.8(13)
_cod_database_code 7706741

loop_
_space_group_symop_id
_space_group_symop_operation_xyz
1 +X,+Y,+Z
2 -X,1/2+Y,-Z

loop_
_atom_site_label
_atom_site_type_symbol
_atom_site_fract_x
_atom_site_fract_y
_atom_site_fract_z
_atom_site_U_iso_or_equiv
_atom_site_adp_type
_atom_site_occupancy
_atom_site_site_symmetry_order
_atom_site_calc_flag
_atom_site_refinement_flags_posn
_atom_site_refinement_flags_adp
_atom_site_refinement_flags_occupancy
_atom_site_disorder_assembly
_atom_site_disorder_group
Mn1 Mn 0.26107(6) 0.19244(4) 0.79457(2) 0.01826(12) Uani 1 1 d . . . . .
Mn2 Mn 0.21577(6) 0.29879(5) 0.69564(2) 0.01928(13) Uani 1 1 d . . . . .
Cl1 Cl 0.72192(14) -0.17708(12) 0.89469(6) 0.0478(3) Uani 1 1 d . . . . .
Cl2 Cl 0.30624(18) 0.18180(13) 0.43487(8) 0.0681(5) Uani 1 1 d . . . . .
O1 O 0.3615(3) 0.2897(2) 0.75713(10) 0.0201(5) Uani 1 1 d . . . . .
O2 O 0.1146(3) 0.2039(2) 0.73321(10) 0.0195(5) Uani 1 1 d . . . . .
O3 O 0.6425(14) -0.0909(8) 0.8821(5) 0.226(7) Uani 1 1 d . . . . .
O4 O 0.6635(7) -0.2401(5) 0.9348(3) 0.098(2) Uani 1 1 d . . . . .
O5 O 0.8676(8) -0.1687(11) 0.9180(4) 0.182(5) Uani 1 1 d . . . . .
O6 O 0.7286(13) -0.2383(9) 0.8465(3) 0.189(5) Uani 1 1 d . . . . .
O7 O 0.1886(9) 0.2189(8) 0.3998(3) 0.146(4) Uani 1 1 d . . . . .
O8 O 0.4094(9) 0.2471(6) 0.4659(4) 0.133(3) Uani 1 1 d . . . . .
O9 O 0.3314(5) 0.0693(4) 0.4343(2) 0.0713(14) Uani 1 1 d . . . . .
O10 O 0.2165(8) 0.1857(7) 0.4865(3) 0.0480(17) Uani 0.5 1 d . . P . .
O11 O 0.3973(11) 0.1924(10) 0.3805(4) 0.078(3) Uani 0.5 1 d . . P . .
O12 O 0.9413(4) -0.3311(3) 1.01137(16) 0.0446(8) Uani 1 1 d . . . . .
N1 N 0.4043(3) 0.2003(3) 0.87464(13) 0.0219(6) Uani 1 1 d . . . . .
N2 N 0.1749(3) 0.0540(3) 0.83350(13) 0.0198(6) Uani 1 1 d . . . . .
N3 N 0.1485(4) 0.3210(3) 0.85247(14) 0.0243(7) Uani 1 1 d . . . . .
N4 N 0.3842(4) 0.0311(3) 0.76595(13) 0.0217(7) Uani 1 1 d . . . . .
N5 N 0.0374(3) 0.3475(3) 0.63076(13) 0.0223(7) Uani 1 1 d . . . . .
N6 N 0.3433(3) 0.3810(3) 0.64126(14) 0.0235(7) Uani 1 1 d . . . . .
N7 N 0.1157(4) 0.4722(3) 0.72694(14) 0.0221(7) Uani 1 1 d . . . . .
N8 N 0.2979(4) 0.1562(3) 0.63709(14) 0.0246(7) Uani 1 1 d . . . . .
C1 C 0.2837(4) 0.0211(3) 0.88545(16) 0.0225(8) Uani 1 1 d . . . . .
H1 H 0.364955 -0.020038 0.872551 0.027 Uiso 1 1 calc R U . . .
C2 C 0.3480(4) 0.1241(3) 0.91535(16) 0.0224(8) Uani 1 1 d . . . . .
H2 H 0.266748 0.162956 0.929414 0.027 Uiso 1 1 calc R U . . .
C3 C 0.4624(4) 0.0946(4) 0.96686(17) 0.0268(8) Uani 1 1 d . . . . .
H3A H 0.545305 0.056394 0.954525 0.032 Uiso 1 1 calc R U . . .
H3B H 0.499968 0.162389 0.986641 0.032 Uiso 1 1 calc R U . . .
C4 C 0.3965(5) 0.0217(4) 1.00652(16) 0.0292(9) Uani 1 1 d . . . . .
H4A H 0.317323 0.061477 1.020616 0.035 Uiso 1 1 calc R U . . .
H4B H 0.472007 0.002533 1.039101 0.035 Uiso 1 1 calc R U . . .
C5 C 0.3363(5) -0.0816(4) 0.97684(18) 0.0303(9) Uani 1 1 d . . . . .
H5A H 0.292967 -0.128475 1.003106 0.036 Uiso 1 1 calc R U . . .
H5B H 0.416123 -0.123046 0.964126 0.036 Uiso 1 1 calc R U . . .
C6 C 0.2191(5) -0.0523(3) 0.92593(17) 0.0248(8) Uani 1 1 d . . . . .
H6A H 0.180723 -0.120138 0.906385 0.030 Uiso 1 1 calc R U . . .
H6B H 0.137076 -0.014062 0.938895 0.030 Uiso 1 1 calc R U . . .
C7 C 0.3995(5) 0.3134(3) 0.89653(17) 0.0280(8) Uani 1 1 d . . . . .
H7A H 0.447861 0.363585 0.873271 0.034 Uiso 1 1 calc R U . . .
H7B H 0.454092 0.316283 0.935411 0.034 Uiso 1 1 calc R U . . .
C8 C 0.2446(5) 0.3514(3) 0.89608(17) 0.0270(8) Uani 1 1 d . . . . .
C9 C 0.2114(6) 0.4188(4) 0.9399(2) 0.0377(11) Uani 1 1 d . . . . .
H9 H 0.283863 0.435333 0.971464 0.045 Uiso 1 1 calc R U . . .
C10 C 0.0740(6) 0.4593(4) 0.9360(2) 0.0424(12) Uani 1 1 d . . . . .
H10 H 0.049226 0.504663 0.964874 0.051 Uiso 1 1 calc R U . . .
C11 C -0.1758(6) 0.4769(4) 0.8802(2) 0.0428(12) Uani 1 1 d . . . . .
H11 H -0.203657 0.526516 0.906738 0.051 Uiso 1 1 calc R U . . .
C12 C -0.2742(5) 0.4477(4) 0.8341(2) 0.0443(12) Uani 1 1 d . . . . .
H12 H -0.369422 0.478418 0.828155 0.053 Uiso 1 1 calc R U . . .
C13 C -0.2358(5) 0.3732(4) 0.7958(2) 0.0371(11) Uani 1 1 d . . . . .
H13 H -0.306596 0.351224 0.764744 0.045 Uiso 1 1 calc R U . . .
C14 C -0.0967(4) 0.3305(3) 0.80210(19) 0.0290(9) Uani 1 1 d . . . . .
H14 H -0.071681 0.280669 0.775118 0.035 Uiso 1 1 calc R U . . .
C15 C 0.0077(5) 0.3611(3) 0.84851(17) 0.0256(8) Uani 1 1 d . . . . .
C16 C -0.0310(5) 0.4334(4) 0.8889(2) 0.0344(10) Uani 1 1 d . . . . .
C17 C 0.5573(4) 0.1773(4) 0.86849(16) 0.0291(9) Uani 1 1 d . . . . .
H17A H 0.622192 0.193273 0.903931 0.035 Uiso 1 1 calc R U . . .
H17B H 0.584086 0.223319 0.838640 0.035 Uiso 1 1 calc R U . . .
H17C H 0.566782 0.099985 0.858844 0.035 Uiso 1 1 calc R U . . .
C18 C 0.1619(4) -0.0368(3) 0.79188(16) 0.0228(8) Uani 1 1 d . . . . .
H18A H 0.082201 -0.019802 0.760382 0.027 Uiso 1 1 calc R U . . .
H18B H 0.135549 -0.105001 0.809913 0.027 Uiso 1 1 calc R U . . .
C19 C 0.3010(4) -0.0553(3) 0.76908(16) 0.0236(8) Uani 1 1 d . . . . .
C20 C 0.3330(5) -0.1611(4) 0.75087(19) 0.0319(9) Uani 1 1 d . . . . .
H20 H 0.269047 -0.220558 0.753922 0.038 Uiso 1 1 calc R U . . .
C21 C 0.4572(5) -0.1765(4) 0.7288(2) 0.0355(10) Uani 1 1 d . . . . .
H21 H 0.480372 -0.246980 0.716298 0.043 Uiso 1 1 calc R U . . .
C22 C 0.6809(5) -0.0965(4) 0.7023(2) 0.0398(11) Uani 1 1 d . . . . .
H22 H 0.709657 -0.165590 0.689807 0.048 Uiso 1 1 calc R U . . .
C23 C 0.7658(5) -0.0069(5) 0.6984(2) 0.0432(12) Uani 1 1 d . . . . .
H23 H 0.853060 -0.014162 0.683256 0.052 Uiso 1 1 calc R U . . .
C24 C 0.7256(5) 0.0958(4) 0.7165(2) 0.0344(10) Uani 1 1 d . . . . .
H24 H 0.786236 0.157477 0.713690 0.041 Uiso 1 1 calc R U . . .
C25 C 0.5988(4) 0.1084(4) 0.73838(17) 0.0279(8) Uani 1 1 d . . . . .
H25 H 0.571644 0.178563 0.750022 0.034 Uiso 1 1 calc R U . . .
C26 C 0.5101(4) 0.0170(3) 0.74338(16) 0.0239(8) Uani 1 1 d . . . . .
C27 C 0.5503(5) -0.0878(4) 0.72476(18) 0.0301(9) Uani 1 1 d . . . . .
C28 C 0.0272(4) 0.0753(4) 0.84601(18) 0.0272(8) Uani 1 1 d . . . . .
H28A H -0.013777 0.007099 0.857981 0.033 Uiso 1 1 calc R U . . .
H28B H -0.035563 0.103046 0.812242 0.033 Uiso 1 1 calc R U . . .
H28C H 0.033209 0.129718 0.876081 0.033 Uiso 1 1 calc R U . . .
C29 C 0.0942(4) 0.4311(3) 0.59322(16) 0.0241(8) Uani 1 1 d . . . . .
H29 H 0.100631 0.502935 0.613347 0.029 Uiso 1 1 calc R U . . .
C30 C 0.2475(4) 0.4010(4) 0.58494(16) 0.0257(8) Uani 1 1 d . . . . .
H30 H 0.240709 0.330452 0.563706 0.031 Uiso 1 1 calc R U . . .
C31 C 0.3078(5) 0.4875(4) 0.54876(19) 0.0366(10) Uani 1 1 d . . . . .
H31A H 0.319114 0.558105 0.569178 0.044 Uiso 1 1 calc R U . . .
H31B H 0.405224 0.464425 0.541862 0.044 Uiso 1 1 calc R U . . .
C32 C 0.2064(6) 0.5028(5) 0.49292(19) 0.0402(11) Uani 1 1 d . . . . .
H32A H 0.200600 0.433740 0.471245 0.048 Uiso 1 1 calc R U . . .
H32B H 0.245903 0.560303 0.470825 0.048 Uiso 1 1 calc R U . . .
C33 C 0.0546(5) 0.5355(4) 0.50243(18) 0.0343(10) Uani 1 1 d . . . . .
H33A H -0.010572 0.544568 0.465846 0.041 Uiso 1 1 calc R U . . .
H33B H 0.059491 0.606191 0.522653 0.041 Uiso 1 1 calc R U . . .
C34 C -0.0061(5) 0.4474(4) 0.53673(17) 0.0281(9) Uani 1 1 d . . . . .
H34A H -0.015313 0.377581 0.515596 0.034 Uiso 1 1 calc R U . . .
H34B H -0.104520 0.469061 0.543153 0.034 Uiso 1 1 calc R U . . .
C35 C -0.0784(4) 0.3993(3) 0.65718(16) 0.0247(8) Uani 1 1 d . . . . .
H35A H -0.130721 0.341540 0.674525 0.030 Uiso 1 1 calc R U . . .
H35B H -0.149605 0.435153 0.627616 0.030 Uiso 1 1 calc R U . . .
C36 C -0.0211(4) 0.4831(3) 0.70137(17) 0.0246(8) Uani 1 1 d . . . . .
C37 C -0.1185(5) 0.5626(4) 0.7161(2) 0.0322(9) Uani 1 1 d . . . . .
H37 H -0.213570 0.570182 0.694712 0.039 Uiso 1 1 calc R U . . .
C38 C -0.0740(5) 0.6280(4) 0.7613(2) 0.0333(9) Uani 1 1 d . . . . .
H38 H -0.138684 0.680277 0.772714 0.040 Uiso 1 1 calc R U . . .
C39 C 0.1228(5) 0.6801(4) 0.83966(18) 0.0327(9) Uani 1 1 d . . . . .
H39 H 0.058189 0.727330 0.854789 0.039 Uiso 1 1 calc R U . . .
C40 C 0.2658(5) 0.6734(4) 0.86479(19) 0.0371(10) Uani 1 1 d . . . . .
H40 H 0.300464 0.717384 0.896665 0.045 Uiso 1 1 calc R U . . .
C41 C 0.3620(5) 0.6014(4) 0.84367(18) 0.0307(9) Uani 1 1 d . . . . .
H41 H 0.461948 0.599035 0.860576 0.037 Uiso 1 1 calc R U . . .
C42 C 0.3114(5) 0.5344(3) 0.79840(17) 0.0289(9) Uani 1 1 d . . . . .
H42 H 0.375659 0.483693 0.785465 0.035 Uiso 1 1 calc R U . . .
C43 C 0.1638(4) 0.5410(3) 0.77117(16) 0.0235(8) Uani 1 1 d . . . . .
C44 C 0.0705(5) 0.6171(3) 0.79112(18) 0.0285(9) Uani 1 1 d . . . . .
C45 C -0.0285(5) 0.2508(3) 0.59856(18) 0.0286(9) Uani 1 1 d . . . . .
H45A H -0.116147 0.273512 0.572654 0.034 Uiso 1 1 calc R U . . .
H45B H -0.054830 0.195828 0.624636 0.034 Uiso 1 1 calc R U . . .
H45C H 0.042065 0.219327 0.577204 0.034 Uiso 1 1 calc R U . . .
C46 C 0.4647(4) 0.3064(4) 0.63331(17) 0.0301(9) Uani 1 1 d . . . . .
H46A H 0.537716 0.305211 0.668260 0.036 Uiso 1 1 calc R U . . .
H46B H 0.513074 0.335731 0.603003 0.036 Uiso 1 1 calc R U . . .
C47 C 0.4156(4) 0.1910(4) 0.61871(15) 0.0287(8) Uani 1 1 d . . . . .
C48 C 0.5005(5) 0.1249(5) 0.5889(2) 0.0399(11) Uani 1 1 d . . . . .
H48 H 0.584664 0.154004 0.576783 0.048 Uiso 1 1 calc R U . . .
C49 C 0.4606(5) 0.0191(5) 0.5776(2) 0.0415(12) Uani 1 1 d . . . . .
H49 H 0.517094 -0.026344 0.557650 0.050 Uiso 1 1 calc R U . . .
C50 C 0.2869(6) -0.1313(4) 0.5839(2) 0.0415(12) Uani 1 1 d . . . . .
H50 H 0.340117 -0.178701 0.563638 0.050 Uiso 1 1 calc R U . . .
C51 C 0.1631(6) -0.1685(4) 0.6015(2) 0.0407(11) Uani 1 1 d . . . . .
H51 H 0.129509 -0.240974 0.592996 0.049 Uiso 1 1 calc R U . . .
C52 C 0.0863(5) -0.0984(4) 0.63244(19) 0.0340(10) Uani 1 1 d . . . . .
H52 H 0.001147 -0.124732 0.644882 0.041 Uiso 1 1 calc R U . . .
C53 C 0.1315(5) 0.0070(4) 0.64500(17) 0.0276(8) Uani 1 1 d . . . . .
H53 H 0.078934 0.052207 0.666544 0.033 Uiso 1 1 calc R U . . .
C54 C 0.2564(4) 0.0482(4) 0.62589(16) 0.0264(8) Uani 1 1 d . . . . .
C55 C 0.3355(5) -0.0229(4) 0.59558(19) 0.0351(10) Uani 1 1 d . . . . .
C56 C 0.4101(5) 0.4831(4) 0.66769(19) 0.0325(9) Uani 1 1 d . . . . .
H56A H 0.476947 0.513723 0.644477 0.039 Uiso 1 1 calc R U . . .
H56B H 0.464088 0.466405 0.705175 0.039 Uiso 1 1 calc R U . . .
H56C H 0.333138 0.536410 0.670806 0.039 Uiso 1 1 calc R U . . .
C57 C 1.0876(8) -0.3001(8) 1.0194(4) 0.095(3) Uani 1 1 d . . . . .
H57A H 1.146643 -0.354793 1.042777 0.114 Uiso 1 1 calc R U . . .
H57B H 1.099180 -0.228757 1.038158 0.114 Uiso 1 1 calc R U . . .
H57C H 1.119977 -0.295090 0.982978 0.114 Uiso 1 1 calc R U . . .

loop_
_atom_site_aniso_label
_atom_site_aniso_U_11
_atom_site_aniso_U_22
_atom_site_aniso_U_33
_atom_site_aniso_U_23
_atom_site_aniso_U_13
_atom_site_aniso_U_12
Mn1 0.0192(2) 0.0181(3) 0.0170(2) 0.0007(2) 0.00172(18) -0.0013(2)
Mn2 0.0188(2) 0.0217(3) 0.0172(2) 0.0016(2) 0.00236(19) -0.0008(2)
Cl1 0.0459(7) 0.0545(8) 0.0442(7) 0.0091(6) 0.0111(5) 0.0084(6)
Cl2 0.0692(9) 0.0411(8) 0.0824(11) 0.0135(8) -0.0207(8) -0.0082(7)
O1 0.0186(11) 0.0191(13) 0.0215(12) 0.0024(11) 0.0006(9) -0.0005(10)
O2 0.0178(11) 0.0205(14) 0.0203(12) -0.0016(11) 0.0039(9) -0.0006(10)
O3 0.341(14) 0.144(8) 0.256(12) 0.123(8) 0.227(11) 0.186(9)
O4 0.109(5) 0.093(4) 0.097(4) 0.045(4) 0.035(4) -0.005(4)
O5 0.087(5) 0.298(14) 0.152(7) 0.047(9) -0.002(5) -0.087(7)
O6 0.294(13) 0.194(10) 0.094(5) -0.006(6) 0.072(7) 0.141(10)
O7 0.141(6) 0.167(8) 0.115(5) -0.015(5) -0.023(5) 0.108(6)
O8 0.141(6) 0.088(5) 0.159(7) -0.023(5) -0.007(5) -0.050(5)
O9 0.057(3) 0.047(2) 0.111(4) -0.006(3) 0.017(3) 0.004(2)
O10 0.060(4) 0.048(4) 0.040(4) -0.009(4) 0.020(3) -0.013(4)
O11 0.084(7) 0.087(7) 0.069(6) 0.017(6) 0.028(5) 0.006(6)
O12 0.0382(17) 0.045(2) 0.052(2) 0.0041(17) 0.0115(15) -0.0066(15)
N1 0.0224(14) 0.0208(16) 0.0211(14) 0.0030(13) -0.0001(11) -0.0020(13)
N2 0.0194(15) 0.0212(16) 0.0184(15) -0.0008(12) 0.0017(12) -0.0012(12)
N3 0.0307(17) 0.0219(18) 0.0213(16) 0.0015(13) 0.0069(13) 0.0005(13)
N4 0.0260(16) 0.0199(16) 0.0190(15) 0.0002(12) 0.0028(12) 0.0011(13)
N5 0.0223(15) 0.0259(17) 0.0179(15) 0.0016(13) 0.0008(12) -0.0009(13)
N6 0.0204(15) 0.0298(18) 0.0201(15) 0.0041(13) 0.0032(12) -0.0017(13)
N7 0.0260(16) 0.0210(17) 0.0197(15) 0.0026(12) 0.0047(13) 0.0032(13)
N8 0.0238(15) 0.0296(18) 0.0200(15) 0.0019(13) 0.0030(12) 0.0053(13)
C1 0.0252(18) 0.0221(19) 0.0191(17) 0.0030(14) 0.0003(14) -0.0005(15)
C2 0.0249(18) 0.0215(19) 0.0202(17) 0.0037(14) 0.0022(14) -0.0016(15)
C3 0.029(2) 0.027(2) 0.0225(18) 0.0029(16) -0.0018(15) -0.0004(16)
C4 0.038(2) 0.031(2) 0.0187(18) 0.0041(16) 0.0038(16) 0.0018(18)
C5 0.036(2) 0.027(2) 0.026(2) 0.0076(17) 0.0008(17) 0.0018(17)
C6 0.031(2) 0.0209(19) 0.0231(19) 0.0022(15) 0.0051(16) -0.0013(15)
C7 0.036(2) 0.023(2) 0.0225(17) -0.0027(16) -0.0013(15) -0.0083(17)
C8 0.037(2) 0.0198(19) 0.0249(19) -0.0012(16) 0.0081(17) -0.0035(16)
C9 0.050(3) 0.037(3) 0.028(2) -0.0133(19) 0.013(2) -0.012(2)
C10 0.058(3) 0.030(3) 0.045(3) -0.016(2) 0.025(2) -0.009(2)
C11 0.047(3) 0.031(2) 0.059(3) -0.004(2) 0.035(3) 0.002(2)
C12 0.033(2) 0.042(3) 0.064(3) 0.006(3) 0.024(2) 0.007(2)
C13 0.030(2) 0.037(3) 0.046(3) 0.010(2) 0.011(2) 0.0043(18)
C14 0.029(2) 0.025(2) 0.034(2) 0.0046(16) 0.0095(17) 0.0027(16)
C15 0.030(2) 0.0207(19) 0.030(2) 0.0028(16) 0.0140(16) 0.0003(15)
C16 0.044(3) 0.024(2) 0.043(3) -0.0017(19) 0.028(2) -0.0016(18)
C17 0.0234(18) 0.040(2) 0.0228(18) 0.0038(17) 0.0017(14) -0.0040(17)
C18 0.0272(19) 0.0191(19) 0.0216(18) -0.0023(14) 0.0024(15) -0.0035(14)
C19 0.0282(19) 0.0242(19) 0.0183(17) 0.0011(14) 0.0037(14) 0.0014(15)
C20 0.043(2) 0.021(2) 0.032(2) -0.0022(16) 0.0077(18) -0.0006(17)
C21 0.044(2) 0.025(2) 0.038(2) -0.0050(17) 0.0084(19) 0.0077(18)
C22 0.037(2) 0.039(3) 0.044(3) -0.005(2) 0.010(2) 0.013(2)
C23 0.033(2) 0.052(3) 0.048(3) -0.006(2) 0.015(2) 0.008(2)
C24 0.025(2) 0.041(3) 0.038(2) -0.001(2) 0.0076(17) -0.0041(18)
C25 0.0260(19) 0.031(2) 0.027(2) -0.0010(17) 0.0059(16) 0.0005(16)
C26 0.0243(18) 0.029(2) 0.0178(17) 0.0014(15) 0.0027(14) 0.0049(15)
C27 0.033(2) 0.031(2) 0.026(2) -0.0025(17) 0.0057(17) 0.0089(17)
C28 0.0239(19) 0.028(2) 0.031(2) 0.0028(17) 0.0075(16) -0.0005(16)
C29 0.029(2) 0.0233(19) 0.0193(18) 0.0022(15) 0.0031(15) 0.0004(15)
C30 0.0280(19) 0.030(2) 0.0185(17) 0.0040(15) 0.0027(15) -0.0005(16)
C31 0.035(2) 0.046(3) 0.029(2) 0.013(2) 0.0059(18) -0.003(2)
C32 0.046(3) 0.048(3) 0.027(2) 0.016(2) 0.0089(19) -0.001(2)
C33 0.043(2) 0.033(2) 0.025(2) 0.0101(18) 0.0010(18) 0.0023(19)
C34 0.032(2) 0.032(2) 0.0198(18) 0.0039(16) 0.0022(15) 0.0030(17)
C35 0.0213(17) 0.028(2) 0.0244(19) 0.0033(15) 0.0036(14) 0.0018(15)
C36 0.0252(19) 0.0234(19) 0.0258(19) 0.0037(15) 0.0063(15) 0.0028(15)
C37 0.027(2) 0.029(2) 0.041(2) 0.0019(18) 0.0087(18) 0.0039(17)
C38 0.033(2) 0.027(2) 0.042(2) 0.0001(18) 0.0126(19) 0.0073(17)
C39 0.048(2) 0.020(2) 0.033(2) -0.0027(17) 0.0164(18) 0.0016(18)
C40 0.053(3) 0.025(2) 0.032(2) -0.0044(18) 0.0059(19) 0.0030(19)
C41 0.038(2) 0.024(2) 0.028(2) -0.0023(17) 0.0007(17) 0.0034(17)
C42 0.036(2) 0.022(2) 0.026(2) -0.0025(16) 0.0000(17) 0.0051(17)
C43 0.0286(19) 0.0201(18) 0.0222(18) 0.0043(15) 0.0057(15) 0.0010(15)
C44 0.038(2) 0.0199(19) 0.030(2) 0.0015(16) 0.0123(18) 0.0000(16)
C45 0.029(2) 0.026(2) 0.028(2) -0.0020(16) -0.0028(16) -0.0044(16)
C46 0.0201(17) 0.041(2) 0.0290(19) 0.006(2) 0.0050(14) 0.0017(18)
C47 0.0248(17) 0.041(2) 0.0204(17) -0.0020(18) 0.0032(14) 0.0046(18)
C48 0.028(2) 0.056(3) 0.037(2) -0.006(2) 0.0097(19) 0.006(2)
C49 0.035(2) 0.053(3) 0.038(2) -0.015(2) 0.011(2) 0.009(2)
C50 0.044(3) 0.039(3) 0.039(3) -0.016(2) 0.001(2) 0.012(2)
C51 0.047(3) 0.032(2) 0.040(3) -0.0104(19) 0.000(2) 0.006(2)
C52 0.039(2) 0.030(2) 0.032(2) -0.0022(18) 0.0029(18) -0.0003(19)
C53 0.031(2) 0.028(2) 0.0229(19) -0.0017(16) 0.0006(16) 0.0040(17)
C54 0.0263(19) 0.032(2) 0.0197(18) -0.0028(16) -0.0009(15) 0.0071(16)
C55 0.035(2) 0.040(3) 0.029(2) -0.0094(19) 0.0003(18) 0.0129(19)
C56 0.032(2) 0.036(2) 0.029(2) 0.0017(18) 0.0027(17) -0.0090(18)
C57 0.064(4) 0.112(7) 0.124(7) -0.077(6) 0.058(5) -0.053(5)

loop_
_atom_type_symbol
_atom_type_description
_atom_type_scat_dispersion_real
_atom_type_scat_dispersion_imag
_atom_type_scat_source
C C 0.0033 0.0016
;
International Tables for Crystallography
(Vol. C, Tables 4.2.6.8 and 6.1.1.4)
;
H H 0.0000 0.0000
;
International Tables for Crystallography
(Vol. C, Table 6.1.1.4)
;
Cl Cl 0.1484 0.1585
;
International Tables for Crystallography
(Vol. C, Tables 4.2.6.8 and 6.1.1.4)
;
Mn Mn 0.3368 0.7283
;
International Tables for Crystallography
(Vol. C, Tables 4.2.6.8 and 6.1.1.4)
;
N N 0.0061 0.0033
;
International Tables for Crystallography
(Vol. C, Tables 4.2.6.8 and 6.1.1.4)
;
O O 0.0106 0.0060
;
International Tables for Crystallography
(Vol. C, Tables 4.2.6.8 and 6.1.1.4)
;

loop_
_geom_angle_atom_site_label_1
_geom_angle_atom_site_label_2
_geom_angle_atom_site_label_3
_geom_angle
_geom_angle_site_symmetry_1
_geom_angle_site_symmetry_3
_geom_angle_publ_flag
O2 Mn1 O1 85.57(11) . . ?
O2 Mn1 N2 97.59(12) . . ?
O1 Mn1 N2 168.05(12) . . ?
O2 Mn1 N1 168.29(12) . . ?
O1 Mn1 N1 97.17(12) . . ?
N2 Mn1 N1 82.07(12) . . ?
O2 Mn1 N4 98.72(11) . . ?
O1 Mn1 N4 94.56(12) . . ?
N2 Mn1 N4 73.59(12) . . ?
N1 Mn1 N4 92.42(12) . . ?
O2 Mn1 N3 94.71(12) . . ?
O1 Mn1 N3 99.74(12) . . ?
N2 Mn1 N3 91.51(12) . . ?
N1 Mn1 N3 73.62(12) . . ?
N4 Mn1 N3 161.07(11) . . ?
O2 Mn1 Mn2 42.66(8) . . ?
O1 Mn1 Mn2 42.91(8) . . ?
N2 Mn1 Mn2 138.87(9) . . ?
N1 Mn1 Mn2 139.05(9) . . ?
N4 Mn1 Mn2 98.52(8) . . ?
N3 Mn1 Mn2 100.40(8) . . ?
O2 Mn2 O1 86.04(11) . . ?
O2 Mn2 N6 167.99(13) . . ?
O1 Mn2 N6 96.57(12) . . ?
O2 Mn2 N5 97.97(12) . . ?
O1 Mn2 N5 166.57(13) . . ?
N6 Mn2 N5 82.18(12) . . ?
O2 Mn2 N8 94.22(12) . . ?
O1 Mn2 N8 99.48(12) . . ?
N6 Mn2 N8 73.80(13) . . ?
N5 Mn2 N8 93.03(12) . . ?
O2 Mn2 N7 97.95(12) . . ?
O1 Mn2 N7 93.93(12) . . ?
N6 Mn2 N7 93.57(13) . . ?
N5 Mn2 N7 72.86(12) . . ?
N8 Mn2 N7 162.47(11) . . ?
O2 Mn2 Mn1 43.00(8) . . ?
O1 Mn2 Mn1 43.04(9) . . ?
N6 Mn2 Mn1 138.19(9) . . ?
N5 Mn2 Mn1 139.63(9) . . ?
N8 Mn2 Mn1 98.81(8) . . ?
N7 Mn2 Mn1 98.69(8) . . ?
O3 Cl1 O5 121.2(9) . . ?
O3 Cl1 O6 110.2(7) . . ?
O5 Cl1 O6 101.6(7) . . ?
O3 Cl1 O4 109.5(5) . . ?
O5 Cl1 O4 103.0(5) . . ?
O6 Cl1 O4 110.9(6) . . ?
O7 Cl2 O8 124.7(6) . . ?
O7 Cl2 O9 116.5(5) . . ?
O8 Cl2 O9 118.4(4) . . ?
O7 Cl2 O10 90.3(5) . . ?
O8 Cl2 O10 88.0(5) . . ?
O9 Cl2 O10 98.4(4) . . ?
O7 Cl2 O11 86.9(5) . . ?
O8 Cl2 O11 89.1(6) . . ?
O9 Cl2 O11 87.8(5) . . ?
O10 Cl2 O11 173.9(5) . . ?
Mn2 O1 Mn1 94.05(12) . . ?
Mn2 O2 Mn1 94.33(11) . . ?
C17 N1 C7 107.5(3) . . ?
C17 N1 C2 113.1(3) . . ?
C7 N1 C2 107.9(3) . . ?
C17 N1 Mn1 111.0(2) . . ?
C7 N1 Mn1 108.1(2) . . ?
C2 N1 Mn1 109.1(2) . . ?
C28 N2 C18 107.3(3) . . ?
C28 N2 C1 112.8(3) . . ?
C18 N2 C1 109.0(3) . . ?
C28 N2 Mn1 112.3(2) . . ?
C18 N2 Mn1 106.5(2) . . ?
C1 N2 Mn1 108.8(2) . . ?
C8 N3 C15 117.4(4) . . ?
C8 N3 Mn1 109.9(3) . . ?
C15 N3 Mn1 132.6(3) . . ?
C19 N4 C26 117.8(3) . . ?
C19 N4 Mn1 108.8(3) . . ?
C26 N4 Mn1 133.0(3) . . ?
C35 N5 C45 107.4(3) . . ?
C35 N5 C29 108.8(3) . . ?
C45 N5 C29 112.1(3) . . ?
C35 N5 Mn2 109.2(2) . . ?
C45 N5 Mn2 111.0(2) . . ?
C29 N5 Mn2 108.4(2) . . ?
C56 N6 C46 107.4(3) . . ?
C56 N6 C30 112.9(3) . . ?
C46 N6 C30 109.1(3) . . ?
C56 N6 Mn2 111.1(3) . . ?
C46 N6 Mn2 107.5(2) . . ?
C30 N6 Mn2 108.8(2) . . ?
C36 N7 C43 117.5(3) . . ?
C36 N7 Mn2 108.9(3) . . ?
C43 N7 Mn2 132.1(3) . . ?
C47 N8 C54 117.4(4) . . ?
C47 N8 Mn2 108.9(3) . . ?
C54 N8 Mn2 133.2(3) . . ?
C2 C1 C6 110.3(3) . . ?
C2 C1 N2 108.9(3) . . ?
C6 C1 N2 113.9(3) . . ?
C2 C1 H1 107.8 . . ?
C6 C1 H1 107.8 . . ?
N2 C1 H1 107.8 . . ?
N1 C2 C1 110.6(3) . . ?
N1 C2 C3 113.8(3) . . ?
C1 C2 C3 110.6(3) . . ?
N1 C2 H2 107.2 . . ?
C1 C2 H2 107.2 . . ?
C3 C2 H2 107.2 . . ?
C4 C3 C2 110.7(3) . . ?
C4 C3 H3A 109.5 . . ?
C2 C3 H3A 109.5 . . ?
C4 C3 H3B 109.5 . . ?
C2 C3 H3B 109.5 . . ?
H3A C3 H3B 108.1 . . ?
C3 C4 C5 110.4(3) . . ?
C3 C4 H4A 109.6 . . ?
C5 C4 H4A 109.6 . . ?
C3 C4 H4B 109.6 . . ?
C5 C4 H4B 109.6 . . ?
H4A C4 H4B 108.1 . . ?
C4 C5 C6 109.9(3) . . ?
C4 C5 H5A 109.7 . . ?
C6 C5 H5A 109.7 . . ?
C4 C5 H5B 109.7 . . ?
C6 C5 H5B 109.7 . . ?
H5A C5 H5B 108.2 . . ?
C1 C6 C5 110.3(3) . . ?
C1 C6 H6A 109.6 . . ?
C5 C6 H6A 109.6 . . ?
C1 C6 H6B 109.6 . . ?
C5 C6 H6B 109.6 . . ?
H6A C6 H6B 108.1 . . ?
N1 C7 C8 111.7(3) . . ?
N1 C7 H7A 109.3 . . ?
C8 C7 H7A 109.3 . . ?
N1 C7 H7B 109.3 . . ?
C8 C7 H7B 109.3 . . ?
H7A C7 H7B 107.9 . . ?
N3 C8 C9 124.0(4) . . ?
N3 C8 C7 115.8(4) . . ?
C9 C8 C7 120.1(4) . . ?
C10 C9 C8 118.8(5) . . ?
C10 C9 H9 120.6 . . ?
C8 C9 H9 120.6 . . ?
C9 C10 C16 119.4(4) . . ?
C9 C10 H10 120.3 . . ?
C16 C10 H10 120.3 . . ?
C12 C11 C16 120.4(5) . . ?
C12 C11 H11 119.8 . . ?
C16 C11 H11 119.8 . . ?
C11 C12 C13 120.2(5) . . ?
C11 C12 H12 119.9 . . ?
C13 C12 H12 119.9 . . ?
C14 C13 C12 121.2(5) . . ?
C14 C13 H13 119.4 . . ?
C12 C13 H13 119.4 . . ?
C13 C14 C15 119.7(4) . . ?
C13 C14 H14 120.1 . . ?
C15 C14 H14 120.1 . . ?
N3 C15 C14 118.6(4) . . ?
N3 C15 C16 121.6(4) . . ?
C14 C15 C16 119.8(4) . . ?
C10 C16 C15 118.6(4) . . ?
C10 C16 C11 122.9(5) . . ?
C15 C16 C11 118.5(5) . . ?
N1 C17 H17A 109.5 . . ?
N1 C17 H17B 109.5 . . ?
H17A C17 H17B 109.5 . . ?
N1 C17 H17C 109.5 . . ?
H17A C17 H17C 109.5 . . ?
H17B C17 H17C 109.5 . . ?
N2 C18 C19 112.5(3) . . ?
N2 C18 H18A 109.1 . . ?
C19 C18 H18A 109.1 . . ?
N2 C18 H18B 109.1 . . ?
C19 C18 H18B 109.1 . . ?
H18A C18 H18B 107.8 . . ?
N4 C19 C20 123.9(4) . . ?
N4 C19 C18 116.8(3) . . ?
C20 C19 C18 119.3(4) . . ?
C21 C20 C19 119.0(4) . . ?
C21 C20 H20 120.5 . . ?
C19 C20 H20 120.5 . . ?
C20 C21 C27 119.7(4) . . ?
C20 C21 H21 120.1 . . ?
C27 C21 H21 120.1 . . ?
C23 C22 C27 120.8(5) . . ?
C23 C22 H22 119.6 . . ?
C27 C22 H22 119.6 . . ?
C22 C23 C24 120.7(4) . . ?
C22 C23 H23 119.7 . . ?
C24 C23 H23 119.7 . . ?
C25 C24 C23 120.6(5) . . ?
C25 C24 H24 119.7 . . ?
C23 C24 H24 119.7 . . ?
C24 C25 C26 119.8(4) . . ?
C24 C25 H25 120.1 . . ?
C26 C25 H25 120.1 . . ?
N4 C26 C25 118.9(4) . . ?
N4 C26 C27 121.4(4) . . ?
C25 C26 C27 119.7(4) . . ?
C21 C27 C22 123.4(4) . . ?
C21 C27 C26 118.2(4) . . ?
C22 C27 C26 118.4(4) . . ?
N2 C28 H28A 109.5 . . ?
N2 C28 H28B 109.5 . . ?
H28A C28 H28B 109.5 . . ?
N2 C28 H28C 109.5 . . ?
H28A C28 H28C 109.5 . . ?
H28B C28 H28C 109.5 . . ?
C30 C29 N5 110.2(3) . . ?
C30 C29 C34 111.0(3) . . ?
N5 C29 C34 113.5(3) . . ?
C30 C29 H29 107.3 . . ?
N5 C29 H29 107.3 . . ?
C34 C29 H29 107.3 . . ?
N6 C30 C29 110.1(3) . . ?
N6 C30 C31 114.0(3) . . ?
C29 C30 C31 110.5(3) . . ?
N6 C30 H30 107.3 . . ?
C29 C30 H30 107.3 . . ?
C31 C30 H30 107.3 . . ?
C32 C31 C30 111.0(4) . . ?
C32 C31 H31A 109.4 . . ?
C30 C31 H31A 109.4 . . ?
C32 C31 H31B 109.4 . . ?
C30 C31 H31B 109.4 . . ?
H31A C31 H31B 108.0 . . ?
C31 C32 C33 110.4(4) . . ?
C31 C32 H32A 109.6 . . ?
C33 C32 H32A 109.6 . . ?
C31 C32 H32B 109.6 . . ?
C33 C32 H32B 109.6 . . ?
H32A C32 H32B 108.1 . . ?
C32 C33 C34 109.7(4) . . ?
C32 C33 H33A 109.7 . . ?
C34 C33 H33A 109.7 . . ?
C32 C33 H33B 109.7 . . ?
C34 C33 H33B 109.7 . . ?
H33A C33 H33B 108.2 . . ?
C33 C34 C29 110.5(4) . . ?
C33 C34 H34A 109.5 . . ?
C29 C34 H34A 109.5 . . ?
C33 C34 H34B 109.5 . . ?
C29 C34 H34B 109.5 . . ?
H34A C34 H34B 108.1 . . ?
N5 C35 C36 113.5(3) . . ?
N5 C35 H35A 108.9 . . ?
C36 C35 H35A 108.9 . . ?
N5 C35 H35B 108.9 . . ?
C36 C35 H35B 108.9 . . ?
H35A C35 H35B 107.7 . . ?
N7 C36 C37 123.9(4) . . ?
N7 C36 C35 117.3(3) . . ?
C37 C36 C35 118.6(4) . . ?
C38 C37 C36 119.0(4) . . ?
C38 C37 H37 120.5 . . ?
C36 C37 H37 120.5 . . ?
C37 C38 C44 119.0(4) . . ?
C37 C38 H38 120.5 . . ?
C44 C38 H38 120.5 . . ?
C40 C39 C44 120.4(4) . . ?
C40 C39 H39 119.8 . . ?
C44 C39 H39 119.8 . . ?
C39 C40 C41 120.4(4) . . ?
C39 C40 H40 119.8 . . ?
C41 C40 H40 119.8 . . ?
C42 C41 C40 120.2(4) . . ?
C42 C41 H41 119.9 . . ?
C40 C41 H41 119.9 . . ?
C41 C42 C43 120.3(4) . . ?
C41 C42 H42 119.8 . . ?
C43 C42 H42 119.8 . . ?
N7 C43 C44 122.1(4) . . ?
N7 C43 C42 119.1(4) . . ?
C44 C43 C42 118.8(4) . . ?
C43 C44 C39 119.7(4) . . ?
C43 C44 C38 118.2(4) . . ?
C39 C44 C38 122.1(4) . . ?
N5 C45 H45A 109.5 . . ?
N5 C45 H45B 109.5 . . ?
H45A C45 H45B 109.5 . . ?
N5 C45 H45C 109.5 . . ?
H45A C45 H45C 109.5 . . ?
H45B C45 H45C 109.5 . . ?
N6 C46 C47 113.4(3) . . ?
N6 C46 H46A 108.9 . . ?
C47 C46 H46A 108.9 . . ?
N6 C46 H46B 108.9 . . ?
C47 C46 H46B 108.9 . . ?
H46A C46 H46B 107.7 . . ?
N8 C47 C48 123.8(5) . . ?
N8 C47 C46 117.3(4) . . ?
C48 C47 C46 118.8(4) . . ?
C49 C48 C47 119.3(5) . . ?
C49 C48 H48 120.3 . . ?
C47 C48 H48 120.3 . . ?
C48 C49 C55 119.8(4) . . ?
C48 C49 H49 120.1 . . ?
C55 C49 H49 120.1 . . ?
C51 C50 C55 120.4(4) . . ?
C51 C50 H50 119.8 . . ?
C55 C50 H50 119.8 . . ?
C50 C51 C52 119.5(5) . . ?
C50 C51 H51 120.3 . . ?
C52 C51 H51 120.3 . . ?
C53 C52 C51 121.6(5) . . ?
C53 C52 H52 119.2 . . ?
C51 C52 H52 119.2 . . ?
C52 C53 C54 120.0(4) . . ?
C52 C53 H53 120.0 . . ?
C54 C53 H53 120.0 . . ?
N8 C54 C53 119.5(4) . . ?
N8 C54 C55 122.0(4) . . ?
C53 C54 C55 118.5(4) . . ?
C49 C55 C50 122.3(4) . . ?
C49 C55 C54 117.7(4) . . ?
C50 C55 C54 120.0(5) . . ?
N6 C56 H56A 109.5 . . ?
N6 C56 H56B 109.5 . . ?
H56A C56 H56B 109.5 . . ?
N6 C56 H56C 109.5 . . ?
H56A C56 H56C 109.5 . . ?
H56B C56 H56C 109.5 . . ?
O12 C57 H57A 109.5 . . ?
O12 C57 H57B 109.5 . . ?
H57A C57 H57B 109.5 . . ?
O12 C57 H57C 109.5 . . ?
H57A C57 H57C 109.5 . . ?
H57B C57 H57C 109.5 . . ?

loop_
_geom_bond_atom_site_label_1
_geom_bond_atom_site_label_2
_geom_bond_distance
_geom_bond_site_symmetry_2
_geom_bond_publ_flag
Mn1 O2 1.841(2) . ?
Mn1 O1 1.841(3) . ?
Mn1 N2 2.155(3) . ?
Mn1 N1 2.157(3) . ?
Mn1 N4 2.438(3) . ?
Mn1 N3 2.453(3) . ?
Mn1 Mn2 2.6911(9) . ?
Mn2 O2 1.829(3) . ?
Mn2 O1 1.837(2) . ?
Mn2 N6 2.162(3) . ?
Mn2 N5 2.163(3) . ?
Mn2 N8 2.447(4) . ?
Mn2 N7 2.483(3) . ?
Cl1 O3 1.292(6) . ?
Cl1 O5 1.380(7) . ?
Cl1 O6 1.395(8) . ?
Cl1 O4 1.416(5) . ?
Cl2 O7 1.344(6) . ?
Cl2 O8 1.369(7) . ?
Cl2 O9 1.394(5) . ?
Cl2 O10 1.616(7) . ?
Cl2 O11 1.685(9) . ?
O12 C57 1.394(7) . ?
N1 C17 1.483(5) . ?
N1 C7 1.483(5) . ?
N1 C2 1.511(5) . ?
N2 C28 1.479(5) . ?
N2 C18 1.489(5) . ?
N2 C1 1.527(5) . ?
N3 C8 1.315(5) . ?
N3 C15 1.386(5) . ?
N4 C19 1.319(5) . ?
N4 C26 1.384(5) . ?
N5 C35 1.485(5) . ?
N5 C45 1.488(5) . ?
N5 C29 1.520(5) . ?
N6 C56 1.488(5) . ?
N6 C46 1.489(5) . ?
N6 C30 1.515(5) . ?
N7 C36 1.323(5) . ?
N7 C43 1.374(5) . ?
N8 C47 1.320(5) . ?
N8 C54 1.388(6) . ?
C1 C2 1.523(5) . ?
C1 C6 1.524(5) . ?
C1 H1 1.0000 . ?
C2 C3 1.537(5) . ?
C2 H2 1.0000 . ?
C3 C4 1.512(6) . ?
C3 H3A 0.9900 . ?
C3 H3B 0.9900 . ?
C4 C5 1.512(6) . ?
C4 H4A 0.9900 . ?
C4 H4B 0.9900 . ?
C5 C6 1.541(6) . ?
C5 H5A 0.9900 . ?
C5 H5B 0.9900 . ?
C6 H6A 0.9900 . ?
C6 H6B 0.9900 . ?
C7 C8 1.512(6) . ?
C7 H7A 0.9900 . ?
C7 H7B 0.9900 . ?
C8 C9 1.416(6) . ?
C9 C10 1.358(8) . ?
C9 H9 0.9500 . ?
C10 C16 1.405(7) . ?
C10 H10 0.9500 . ?
C11 C12 1.364(8) . ?
C11 C16 1.430(7) . ?
C11 H11 0.9500 . ?
C12 C13 1.386(7) . ?
C12 H12 0.9500 . ?
C13 C14 1.379(6) . ?
C13 H13 0.9500 . ?
C14 C15 1.404(6) . ?
C14 H14 0.9500 . ?
C15 C16 1.407(6) . ?
C17 H17A 0.9800 . ?
C17 H17B 0.9800 . ?
C17 H17C 0.9800 . ?
C18 C19 1.508(6) . ?
C18 H18A 0.9900 . ?
C18 H18B 0.9900 . ?
C19 C20 1.413(6) . ?
C20 C21 1.365(7) . ?
C20 H20 0.9500 . ?
C21 C27 1.400(7) . ?
C21 H21 0.9500 . ?
C22 C23 1.362(8) . ?
C22 C27 1.416(6) . ?
C22 H22 0.9500 . ?
C23 C24 1.400(7) . ?
C23 H23 0.9500 . ?
C24 C25 1.381(6) . ?
C24 H24 0.9500 . ?
C25 C26 1.405(6) . ?
C25 H25 0.9500 . ?
C26 C27 1.428(6) . ?
C28 H28A 0.9800 . ?
C28 H28B 0.9800 . ?
C28 H28C 0.9800 . ?
C29 C30 1.518(6) . ?
C29 C34 1.531(5) . ?
C29 H29 1.0000 . ?
C30 C31 1.537(6) . ?
C30 H30 1.0000 . ?
C31 C32 1.521(6) . ?
C31 H31A 0.9900 . ?
C31 H31B 0.9900 . ?
C32 C33 1.522(7) . ?
C32 H32A 0.9900 . ?
C32 H32B 0.9900 . ?
C33 C34 1.524(6) . ?
C33 H33A 0.9900 . ?
C33 H33B 0.9900 . ?
C34 H34A 0.9900 . ?
C34 H34B 0.9900 . ?
C35 C36 1.510(6) . ?
C35 H35A 0.9900 . ?
C35 H35B 0.9900 . ?
C36 C37 1.414(6) . ?
C37 C38 1.360(7) . ?
C37 H37 0.9500 . ?
C38 C44 1.419(6) . ?
C38 H38 0.9500 . ?
C39 C40 1.367(7) . ?
C39 C44 1.419(6) . ?
C39 H39 0.9500 . ?
C40 C41 1.411(6) . ?
C40 H40 0.9500 . ?
C41 C42 1.384(6) . ?
C41 H41 0.9500 . ?
C42 C43 1.420(6) . ?
C42 H42 0.9500 . ?
C43 C44 1.411(6) . ?
C45 H45A 0.9800 . ?
C45 H45B 0.9800 . ?
C45 H45C 0.9800 . ?
C46 C47 1.505(7) . ?
C46 H46A 0.9900 . ?
C46 H46B 0.9900 . ?
C47 C48 1.411(6) . ?
C48 C49 1.359(8) . ?
C48 H48 0.9500 . ?
C49 C55 1.407(7) . ?
C49 H49 0.9500 . ?
C50 C51 1.371(8) . ?
C50 C55 1.412(7) . ?
C50 H50 0.9500 . ?
C51 C52 1.408(7) . ?
C51 H51 0.9500 . ?
C52 C53 1.372(6) . ?
C52 H52 0.9500 . ?
C53 C54 1.414(6) . ?
C53 H53 0.9500 . ?
C54 C55 1.421(6) . ?
C56 H56A 0.9800 . ?
C56 H56B 0.9800 . ?
C56 H56C 0.9800 . ?
C57 H57A 0.9800 . ?
C57 H57B 0.9800 . ?
C57 H57C 0.9800 . ?

loop_
_geom_torsion_atom_site_label_1
_geom_torsion_atom_site_label_2
_geom_torsion_atom_site_label_3
_geom_torsion_atom_site_label_4
_geom_torsion
_geom_torsion_site_symmetry_1
_geom_torsion_site_symmetry_2
_geom_torsion_site_symmetry_3
_geom_torsion_site_symmetry_4
_geom_torsion_publ_flag
O2 Mn2 O1 Mn1 0.82(13) . . . . ?
N6 Mn2 O1 Mn1 -167.41(13) . . . . ?
N5 Mn2 O1 Mn1 108.8(5) . . . . ?
N8 Mn2 O1 Mn1 -92.80(13) . . . . ?
N7 Mn2 O1 Mn1 98.53(12) . . . . ?
O2 Mn1 O1 Mn2 -0.82(13) . . . . ?
N2 Mn1 O1 Mn2 105.1(5) . . . . ?
N1 Mn1 O1 Mn2 -169.37(12) . . . . ?
N4 Mn1 O1 Mn2 97.60(12) . . . . ?
N3 Mn1 O1 Mn2 -94.84(12) . . . . ?
O1 Mn2 O2 Mn1 -0.82(13) . . . . ?
N6 Mn2 O2 Mn1 102.2(6) . . . . ?
N5 Mn2 O2 Mn1 -167.93(12) . . . . ?
N8 Mn2 O2 Mn1 98.41(12) . . . . ?
N7 Mn2 O2 Mn1 -94.25(12) . . . . ?
O1 Mn1 O2 Mn2 0.82(13) . . . . ?
N2 Mn1 O2 Mn2 -167.59(12) . . . . ?
N1 Mn1 O2 Mn2 104.9(6) . . . . ?
N4 Mn1 O2 Mn2 -93.13(13) . . . . ?
N3 Mn1 O2 Mn2 100.25(12) . . . . ?
C28 N2 C1 C2 -85.8(4) . . . . ?
C18 N2 C1 C2 155.2(3) . . . . ?
Mn1 N2 C1 C2 39.5(3) . . . . ?
C28 N2 C1 C6 37.8(5) . . . . ?
C18 N2 C1 C6 -81.2(4) . . . . ?
Mn1 N2 C1 C6 163.1(3) . . . . ?
C17 N1 C2 C1 -87.6(4) . . . . ?
C7 N1 C2 C1 153.7(3) . . . . ?
Mn1 N1 C2 C1 36.5(4) . . . . ?
C17 N1 C2 C3 37.7(5) . . . . ?
C7 N1 C2 C3 -81.1(4) . . . . ?
Mn1 N1 C2 C3 161.8(3) . . . . ?
C6 C1 C2 N1 -176.7(3) . . . . ?
N2 C1 C2 N1 -51.0(4) . . . . ?
C6 C1 C2 C3 56.3(4) . . . . ?
N2 C1 C2 C3 -178.0(3) . . . . ?
N1 C2 C3 C4 177.9(3) . . . . ?
C1 C2 C3 C4 -56.9(5) . . . . ?
C2 C3 C4 C5 58.3(5) . . . . ?
C3 C4 C5 C6 -59.0(5) . . . . ?
C2 C1 C6 C5 -57.3(4) . . . . ?
N2 C1 C6 C5 179.9(3) . . . . ?
C4 C5 C6 C1 58.6(5) . . . . ?
C17 N1 C7 C8 171.4(3) . . . . ?
C2 N1 C7 C8 -66.3(4) . . . . ?
Mn1 N1 C7 C8 51.5(4) . . . . ?
C15 N3 C8 C9 2.6(6) . . . . ?
Mn1 N3 C8 C9 -175.0(4) . . . . ?
C15 N3 C8 C7 -175.3(4) . . . . ?
Mn1 N3 C8 C7 7.1(4) . . . . ?
N1 C7 C8 N3 -38.6(5) . . . . ?
N1 C7 C8 C9 143.5(4) . . . . ?
N3 C8 C9 C10 -3.2(7) . . . . ?
C7 C8 C9 C10 174.5(4) . . . . ?
C8 C9 C10 C16 0.0(7) . . . . ?
C16 C11 C12 C13 1.6(8) . . . . ?
C11 C12 C13 C14 -2.6(8) . . . . ?
C12 C13 C14 C15 1.2(7) . . . . ?
C8 N3 C15 C14 179.5(4) . . . . ?
Mn1 N3 C15 C14 -3.6(6) . . . . ?
C8 N3 C15 C16 1.2(6) . . . . ?
Mn1 N3 C15 C16 178.1(3) . . . . ?
C13 C14 C15 N3 -177.1(4) . . . . ?
C13 C14 C15 C16 1.2(6) . . . . ?
C9 C10 C16 C15 3.4(7) . . . . ?
C9 C10 C16 C11 -176.9(5) . . . . ?
N3 C15 C16 C10 -4.2(6) . . . . ?
C14 C15 C16 C10 177.6(4) . . . . ?
N3 C15 C16 C11 176.1(4) . . . . ?
C14 C15 C16 C11 -2.2(6) . . . . ?
C12 C11 C16 C10 -179.0(5) . . . . ?
C12 C11 C16 C15 0.8(7) . . . . ?
C28 N2 C18 C19 171.5(3) . . . . ?
C1 N2 C18 C19 -66.1(4) . . . . ?
Mn1 N2 C18 C19 51.1(3) . . . . ?
C26 N4 C19 C20 0.1(6) . . . . ?
Mn1 N4 C19 C20 174.3(3) . . . . ?
C26 N4 C19 C18 -177.8(3) . . . . ?
Mn1 N4 C19 C18 -3.7(4) . . . . ?
N2 C18 C19 N4 -30.5(5) . . . . ?
N2 C18 C19 C20 151.5(4) . . . . ?
N4 C19 C20 C21 0.3(7) . . . . ?
C18 C19 C20 C21 178.2(4) . . . . ?
C19 C20 C21 C27 0.1(7) . . . . ?
C27 C22 C23 C24 0.0(8) . . . . ?
C22 C23 C24 C25 -0.3(8) . . . . ?
C23 C24 C25 C26 1.0(7) . . . . ?
C19 N4 C26 C25 178.5(4) . . . . ?
Mn1 N4 C26 C25 6.1(5) . . . . ?
C19 N4 C26 C27 -0.9(5) . . . . ?
Mn1 N4 C26 C27 -173.3(3) . . . . ?
C24 C25 C26 N4 179.4(4) . . . . ?
C24 C25 C26 C27 -1.2(6) . . . . ?
C20 C21 C27 C22 -179.8(4) . . . . ?
C20 C21 C27 C26 -0.9(7) . . . . ?
C23 C22 C27 C21 178.7(5) . . . . ?
C23 C22 C27 C26 -0.2(7) . . . . ?
N4 C26 C27 C21 1.3(6) . . . . ?
C25 C26 C27 C21 -178.1(4) . . . . ?
N4 C26 C27 C22 -179.7(4) . . . . ?
C25 C26 C27 C22 0.8(6) . . . . ?
C35 N5 C29 C30 156.6(3) . . . . ?
C45 N5 C29 C30 -84.8(4) . . . . ?
Mn2 N5 C29 C30 38.0(4) . . . . ?
C35 N5 C29 C34 -78.2(4) . . . . ?
C45 N5 C29 C34 40.3(5) . . . . ?
Mn2 N5 C29 C34 163.1(3) . . . . ?
C56 N6 C30 C29 -86.0(4) . . . . ?
C46 N6 C30 C29 154.8(3) . . . . ?
Mn2 N6 C30 C29 37.8(4) . . . . ?
C56 N6 C30 C31 38.8(5) . . . . ?
C46 N6 C30 C31 -80.4(4) . . . . ?
Mn2 N6 C30 C31 162.6(3) . . . . ?
N5 C29 C30 N6 -51.2(4) . . . . ?
C34 C29 C30 N6 -177.8(3) . . . . ?
N5 C29 C30 C31 -177.9(3) . . . . ?
C34 C29 C30 C31 55.5(5) . . . . ?
N6 C30 C31 C32 179.7(4) . . . . ?
C29 C30 C31 C32 -55.7(5) . . . . ?
C30 C31 C32 C33 57.6(6) . . . . ?
C31 C32 C33 C34 -58.9(6) . . . . ?
C32 C33 C34 C29 58.7(5) . . . . ?
C30 C29 C34 C33 -57.5(5) . . . . ?
N5 C29 C34 C33 177.7(3) . . . . ?
C45 N5 C35 C36 167.2(3) . . . . ?
C29 N5 C35 C36 -71.3(4) . . . . ?
Mn2 N5 C35 C36 46.8(4) . . . . ?
C43 N7 C36 C37 1.5(6) . . . . ?
Mn2 N7 C36 C37 169.1(3) . . . . ?
C43 N7 C36 C35 -173.3(3) . . . . ?
Mn2 N7 C36 C35 -5.7(4) . . . . ?
N5 C35 C36 N7 -25.6(5) . . . . ?
N5 C35 C36 C37 159.3(4) . . . . ?
N7 C36 C37 C38 -4.3(7) . . . . ?
C35 C36 C37 C38 170.5(4) . . . . ?
C36 C37 C38 C44 2.2(7) . . . . ?
C44 C39 C40 C41 -1.7(7) . . . . ?
C39 C40 C41 C42 -2.1(7) . . . . ?
C40 C41 C42 C43 3.0(7) . . . . ?
C36 N7 C43 C44 3.3(6) . . . . ?
Mn2 N7 C43 C44 -160.8(3) . . . . ?
C36 N7 C43 C42 -177.8(4) . . . . ?
Mn2 N7 C43 C42 18.0(6) . . . . ?
C41 C42 C43 N7 -178.9(4) . . . . ?
C41 C42 C43 C44 0.0(6) . . . . ?
N7 C43 C44 C39 175.0(4) . . . . ?
C42 C43 C44 C39 -3.8(6) . . . . ?
N7 C43 C44 C38 -5.3(6) . . . . ?
C42 C43 C44 C38 175.9(4) . . . . ?
C40 C39 C44 C43 4.7(6) . . . . ?
C40 C39 C44 C38 -175.0(4) . . . . ?
C37 C38 C44 C43 2.3(6) . . . . ?
C37 C38 C44 C39 -178.0(4) . . . . ?
C56 N6 C46 C47 167.5(3) . . . . ?
C30 N6 C46 C47 -69.9(4) . . . . ?
Mn2 N6 C46 C47 47.8(4) . . . . ?
C54 N8 C47 C48 -0.3(6) . . . . ?
Mn2 N8 C47 C48 172.8(3) . . . . ?
C54 N8 C47 C46 -177.1(3) . . . . ?
Mn2 N8 C47 C46 -4.0(4) . . . . ?
N6 C46 C47 N8 -28.2(5) . . . . ?
N6 C46 C47 C48 154.9(4) . . . . ?
N8 C47 C48 C49 0.4(7) . . . . ?
C46 C47 C48 C49 177.1(4) . . . . ?
C47 C48 C49 C55 0.2(7) . . . . ?
C55 C50 C51 C52 -1.2(7) . . . . ?
C50 C51 C52 C53 0.6(7) . . . . ?
C51 C52 C53 C54 1.2(6) . . . . ?
C47 N8 C54 C53 179.7(4) . . . . ?
Mn2 N8 C54 C53 8.6(5) . . . . ?
C47 N8 C54 C55 -0.4(5) . . . . ?
Mn2 N8 C54 C55 -171.4(3) . . . . ?
C52 C53 C54 N8 177.6(4) . . . . ?
C52 C53 C54 C55 -2.3(6) . . . . ?
C48 C49 C55 C50 178.4(5) . . . . ?
C48 C49 C55 C54 -0.8(7) . . . . ?
C51 C50 C55 C49 -179.1(5) . . . . ?
C51 C50 C55 C54 0.1(7) . . . . ?
N8 C54 C55 C49 0.9(6) . . . . ?
C53 C54 C55 C49 -179.1(4) . . . . ?
N8 C54 C55 C50 -178.3(4) . . . . ?
C53 C54 C55 C50 1.7(6) . . . . ?
